data_7030467
loop_
_publ_author_name
'Batcup, Rhys'
'Annibale, Vincent T.'
'Song, Datong'

_publ_section_title
;
 Heterodinuclear complexes of 4,5-diazafluorene derivatives displaying
 \h(5),\k(2)-[N,N] and \h(5),\k(1)-N coordination modes.
;
_journal_issue 23
_journal_name_full 'Dalton transactions (Cambridge, England : 2003)'
_journal_page_first 8951
_journal_page_last 8958
_journal_paper_doi 10.1039/c4dt01165a
_journal_volume 43
_journal_year 2014
_chemical_formula_sum 'C51 H52 N2 Pt Ru'
_chemical_formula_weight 989.10
_chemical_name_systematic
;
 ?
;
_space_group_crystal_system monoclinic
_space_group_IT_number 14
_space_group_name_Hall '-P 2ybc'
_space_group_name_H-M_alt 'P 1 21/c 1'
_symmetry_space_group_name_Hall '-P 2ybc'
_symmetry_space_group_name_H-M 'P 1 21/c 1'
_atom_sites_solution_hydrogens geom
_audit_creation_method SHELXL-2013
_cell_angle_alpha 90
_cell_angle_beta 106.0650(10)
_cell_angle_gamma 90
_cell_formula_units_Z 4
_cell_length_a 15.6887(4)
_cell_length_b 15.7554(4)
_cell_length_c 17.7728(5)
_cell_measurement_reflns_used 39083
_cell_measurement_temperature 298(2)
_cell_measurement_theta_max 27.541
_cell_measurement_theta_min 1.759
_cell_volume 4221.55(19)
_computing_cell_refinement 'Bruker Apex 2 software package'
_computing_data_collection 'Bruker Apex 2 software package'
_computing_data_reduction 'Bruker Apex 2 software package'
_computing_molecular_graphics 'ORTEP-3 v2.02'
_computing_publication_material 'POV-ray v3.62'
_computing_structure_refinement 'SHELXL-2013 (Sheldrick, 2013)'
_computing_structure_solution 'SHELXL-2013 (Sheldrick, 2013)'
_diffrn_ambient_temperature 298(2)
_diffrn_measured_fraction_theta_full 0.999
_diffrn_measured_fraction_theta_max 0.995
_diffrn_measurement_device_type 'Bruker Kappa Apex II'
_diffrn_measurement_method 'Psi scans and Omega scans'
_diffrn_radiation_type MoK\a
_diffrn_radiation_wavelength 0.71073
_diffrn_reflns_av_R_equivalents 0.0744
_diffrn_reflns_av_unetI/netI 0.0883
_diffrn_reflns_Laue_measured_fraction_full 0.999
_diffrn_reflns_Laue_measured_fraction_max 0.995
_diffrn_reflns_limit_h_max 19
_diffrn_reflns_limit_h_min -20
_diffrn_reflns_limit_k_max 18
_diffrn_reflns_limit_k_min -20
_diffrn_reflns_limit_l_max 22
_diffrn_reflns_limit_l_min -23
_diffrn_reflns_number 39083
_diffrn_reflns_point_group_measured_fraction_full 0.999
_diffrn_reflns_point_group_measured_fraction_max 0.995
_diffrn_reflns_theta_full 25.242
_diffrn_reflns_theta_max 27.541
_diffrn_reflns_theta_min 1.759
_diffrn_source 'fine-focus sealed tube'
_exptl_absorpt_coefficient_mu 3.705
_exptl_absorpt_correction_T_max 0.7456
_exptl_absorpt_correction_T_min 0.5275
_exptl_absorpt_correction_type multi-scan
_exptl_absorpt_process_details 'Bruker Apex 2'
_exptl_crystal_colour Orange
_exptl_crystal_density_diffrn 1.556
_exptl_crystal_description Plate
_exptl_crystal_F_000 1976
_exptl_crystal_size_max 0.420
_exptl_crystal_size_mid 0.200
_exptl_crystal_size_min 0.050
_refine_diff_density_max 2.719
_refine_diff_density_min -1.693
_refine_diff_density_rms 0.167
_refine_ls_extinction_method none
_refine_ls_goodness_of_fit_ref 1.262
_refine_ls_hydrogen_treatment constr
_refine_ls_matrix_type full
_refine_ls_number_parameters 496
_refine_ls_number_reflns 9686
_refine_ls_number_restraints 0
_refine_ls_restrained_S_all 1.262
_refine_ls_R_factor_all 0.1300
_refine_ls_R_factor_gt 0.0805
_refine_ls_shift/su_max 0.005
_refine_ls_shift/su_mean 0.000
_refine_ls_structure_factor_coef Fsqd
_refine_ls_weighting_details 'w=1/[\s^2^(Fo^2^)+(0.0307P)^2^+9.7708P] where P=(Fo^2^+2Fc^2^)/3'
_refine_ls_weighting_scheme calc
_refine_ls_wR_factor_gt 0.1056
_refine_ls_wR_factor_ref 0.1186
_reflns_Friedel_coverage 0.000
_reflns_number_gt 6652
_reflns_number_total 9686
_reflns_threshold_expression 'I > 2\s(I)'
_cod_data_source_file c4dt01165a1.cif
_cod_data_source_block 7
_cod_depositor_comments
;
The following automatic conversions were performed:

'_exptl_absorpt_correction_type' value 'Multi-Scan' changed to
'multi-scan' according to
/usr/data/users/saulius/crontab/automatic-downloads/rss-feeds/RSC/lib/dictionaries/cif_core.dic
dictionary named 'cif_core.dic' version 2.4.2 from 2011-04-26.

Automatic conversion script
Id: cif_fix_values 2281 2013-09-26 08:29:07Z andrius 

 Adding full bibliography for 7030464--7030470.cif.
;
_cod_database_code 7030467
_shelx_space_group_comment
;
The symmetry employed for this shelxl refinement is uniquely defined
by the following loop, which should always be used as a source of
symmetry information in preference to the above space-group names.
They are only intended as comments.
;
_shelx_estimated_absorpt_t_min 0.305
_shelx_estimated_absorpt_t_max 0.836
_shelxl_version_number 2013-4

loop_
_space_group_symop_operation_xyz
'x, y, z'
'-x, y+1/2, -z+1/2'
'-x, -y, -z'
'x, -y-1/2, z-1/2'

loop_
_atom_site_label
_atom_site_type_symbol
_atom_site_fract_x
_atom_site_fract_y
_atom_site_fract_z
_atom_site_U_iso_or_equiv
_atom_site_adp_type
_atom_site_occupancy
_atom_site_site_symmetry_order
_atom_site_calc_flag
_atom_site_refinement_flags_posn
_atom_site_refinement_flags_adp
_atom_site_refinement_flags_occupancy
_atom_site_disorder_assembly
_atom_site_disorder_group
Pt1 Pt 0.32323(2) 0.69435(2) 0.13274(2) 0.02998(10) Uani 1 1 d . . . . .
Ru1 Ru 0.20670(4) 0.93265(4) 0.15878(4) 0.03558(18) Uani 1 1 d . . . . .
N1 N 0.3875(4) 0.8159(4) 0.1741(3) 0.0318(15) Uani 1 1 d . . . . .
N2 N 0.2410(4) 0.7321(4) 0.2124(4) 0.0308(15) Uani 1 1 d . . . . .
C1 C 0.4613(5) 0.8573(5) 0.1748(5) 0.037(2) Uani 1 1 d . . . . .
C2 C 0.4739(6) 0.9433(6) 0.2028(5) 0.051(2) Uani 1 1 d . . . . .
H2 H 0.5233 0.9727 0.1977 0.062 Uiso 1 1 calc R U . . .
C3 C 0.4166(6) 0.9840(6) 0.2367(5) 0.048(2) Uani 1 1 d . . . . .
H3 H 0.4268 1.0397 0.2541 0.058 Uiso 1 1 calc R U . . .
C4 C 0.3422(5) 0.9391(5) 0.2442(5) 0.036(2) Uani 1 1 d . . . . .
C5 C 0.3305(5) 0.8581(5) 0.2086(4) 0.0319(18) Uani 1 1 d . . . . .
C6 C 0.2595(5) 0.8160(5) 0.2276(4) 0.0315(18) Uani 1 1 d . . . . .
C7 C 0.2265(5) 0.8711(5) 0.2766(4) 0.035(2) Uani 1 1 d . . . . .
C8 C 0.1616(6) 0.8337(6) 0.3084(5) 0.045(2) Uani 1 1 d . . . . .
H8 H 0.1334 0.8651 0.3389 0.054 Uiso 1 1 calc R U . . .
C9 C 0.1425(5) 0.7510(6) 0.2927(5) 0.043(2) Uani 1 1 d . . . . .
H9 H 0.1002 0.7261 0.3134 0.052 Uiso 1 1 calc R U . . .
C10 C 0.1831(5) 0.6988(6) 0.2463(4) 0.0372(19) Uani 1 1 d . . . . .
C11 C 0.2743(5) 0.9494(5) 0.2835(5) 0.043(2) Uani 1 1 d . . . . .
H11 H 0.2634 0.9981 0.3089 0.052 Uiso 1 1 calc R U . . .
C12 C 0.5356(5) 0.8128(5) 0.1554(5) 0.0386(19) Uani 1 1 d . . . . .
C13 C 0.5854(6) 0.7553(6) 0.2105(5) 0.045(2) Uani 1 1 d . . . . .
C14 C 0.6575(6) 0.7160(6) 0.1946(5) 0.052(3) Uani 1 1 d . . . . .
H14 H 0.6908 0.6779 0.2310 0.062 Uiso 1 1 calc R U . . .
C15 C 0.6817(6) 0.7311(6) 0.1270(6) 0.054(3) Uani 1 1 d . . . . .
C16 C 0.6325(6) 0.7882(6) 0.0747(6) 0.055(3) Uani 1 1 d . . . . .
H16 H 0.6487 0.7996 0.0291 0.066 Uiso 1 1 calc R U . . .
C17 C 0.5588(5) 0.8302(6) 0.0869(5) 0.044(2) Uani 1 1 d . . . . .
C18 C 0.5607(7) 0.7349(7) 0.2843(5) 0.066(3) Uani 1 1 d . . . . .
H18A H 0.5552 0.7865 0.3112 0.099 Uiso 1 1 calc R U . . .
H18B H 0.6059 0.6999 0.3175 0.099 Uiso 1 1 calc R U . . .
H18C H 0.5052 0.7050 0.2715 0.099 Uiso 1 1 calc R U . . .
C19 C 0.7584(7) 0.6846(8) 0.1102(7) 0.090(4) Uani 1 1 d . . . . .
H19A H 0.7368 0.6352 0.0792 0.135 Uiso 1 1 calc R U . . .
H19B H 0.7995 0.6677 0.1587 0.135 Uiso 1 1 calc R U . . .
H19C H 0.7877 0.7213 0.0822 0.135 Uiso 1 1 calc R U . . .
C20 C 0.5062(7) 0.8897(7) 0.0267(6) 0.071(3) Uani 1 1 d . . . . .
H20A H 0.5380 0.9016 -0.0111 0.106 Uiso 1 1 calc R U . . .
H20B H 0.4967 0.9416 0.0515 0.106 Uiso 1 1 calc R U . . .
H20C H 0.4501 0.8644 0.0010 0.106 Uiso 1 1 calc R U . . .
C21 C 0.1652(5) 0.6054(5) 0.2404(5) 0.037(2) Uani 1 1 d . . . . .
C22 C 0.2314(5) 0.5499(6) 0.2787(5) 0.043(2) Uani 1 1 d . . . . .
C23 C 0.2129(6) 0.4634(6) 0.2744(6) 0.052(2) Uani 1 1 d . . . . .
H23 H 0.2565 0.4257 0.3009 0.062 Uiso 1 1 calc R U . . .
C24 C 0.1315(7) 0.4319(6) 0.2317(6) 0.054(3) Uani 1 1 d . . . . .
C25 C 0.0677(6) 0.4892(6) 0.1958(6) 0.055(3) Uani 1 1 d . . . . .
H25 H 0.0125 0.4687 0.1677 0.066 Uiso 1 1 calc R U . . .
C26 C 0.0813(5) 0.5759(6) 0.1992(5) 0.044(2) Uani 1 1 d . . . . .
C27 C 0.3222(6) 0.5802(6) 0.3231(5) 0.056(3) Uani 1 1 d . . . . .
H27A H 0.3550 0.5953 0.2869 0.084 Uiso 1 1 calc R U . . .
H27B H 0.3527 0.5358 0.3569 0.084 Uiso 1 1 calc R U . . .
H27C H 0.3167 0.6289 0.3539 0.084 Uiso 1 1 calc R U . . .
C28 C 0.1152(8) 0.3373(7) 0.2230(8) 0.094(4) Uani 1 1 d . . . . .
H28A H 0.0589 0.3270 0.1857 0.141 Uiso 1 1 calc R U . . .
H28B H 0.1151 0.3135 0.2726 0.141 Uiso 1 1 calc R U . . .
H28C H 0.1614 0.3113 0.2050 0.141 Uiso 1 1 calc R U . . .
C29 C 0.0096(6) 0.6347(6) 0.1545(6) 0.065(3) Uani 1 1 d . . . . .
H29A H 0.0001 0.6786 0.1888 0.097 Uiso 1 1 calc R U . . .
H29B H -0.0443 0.6033 0.1343 0.097 Uiso 1 1 calc R U . . .
H29C H 0.0272 0.6598 0.1119 0.097 Uiso 1 1 calc R U . . .
C30 C 0.3936(5) 0.6704(5) 0.0563(5) 0.0353(19) Uani 1 1 d . . . . .
C31 C 0.4675(5) 0.6181(6) 0.0738(5) 0.043(2) Uani 1 1 d . . . . .
H31 H 0.4852 0.5926 0.1229 0.052 Uiso 1 1 calc R U . . .
C32 C 0.5154(6) 0.6024(6) 0.0214(6) 0.053(3) Uani 1 1 d . . . . .
H32 H 0.5658 0.5683 0.0357 0.064 Uiso 1 1 calc R U . . .
C33 C 0.4893(7) 0.6366(7) -0.0515(6) 0.060(3) Uani 1 1 d . . . . .
H33 H 0.5212 0.6254 -0.0875 0.072 Uiso 1 1 calc R U . . .
C34 C 0.4164(7) 0.6874(7) -0.0718(5) 0.062(3) Uani 1 1 d . . . . .
H34 H 0.3987 0.7108 -0.1217 0.074 Uiso 1 1 calc R U . . .
C35 C 0.3679(6) 0.7047(6) -0.0189(5) 0.048(2) Uani 1 1 d . . . . .
H35 H 0.3181 0.7394 -0.0337 0.057 Uiso 1 1 calc R U . . .
C36 C 0.2597(5) 0.5873(6) 0.0929(5) 0.038(2) Uani 1 1 d . . . . .
C37 C 0.2967(7) 0.5074(6) 0.1130(6) 0.059(3) Uani 1 1 d . . . . .
H37 H 0.3541 0.5037 0.1458 0.071 Uiso 1 1 calc R U . . .
C38 C 0.2512(9) 0.4328(7) 0.0858(7) 0.080(4) Uani 1 1 d . . . . .
H38 H 0.2776 0.3805 0.1020 0.096 Uiso 1 1 calc R U . . .
C39 C 0.1680(9) 0.4362(8) 0.0355(7) 0.078(4) Uani 1 1 d . . . . .
H39 H 0.1372 0.3864 0.0175 0.094 Uiso 1 1 calc R U . . .
C40 C 0.1306(8) 0.5126(9) 0.0119(7) 0.079(4) Uani 1 1 d . . . . .
H40 H 0.0744 0.5153 -0.0234 0.095 Uiso 1 1 calc R U . . .
C41 C 0.1756(6) 0.5865(7) 0.0402(6) 0.058(3) Uani 1 1 d . . . . .
H41 H 0.1483 0.6381 0.0232 0.069 Uiso 1 1 calc R U . . .
C42 C 0.1018(4) 1.0241(4) 0.1126(4) 0.042(2) Uani 0.7 1 d G . P A 1
C43 C 0.0688(4) 0.9408(4) 0.0924(4) 0.041(3) Uani 0.7 1 d G . P A 1
C44 C 0.1189(5) 0.9033(4) 0.0457(4) 0.048(4) Uani 0.7 1 d G . P A 1
C45 C 0.1829(4) 0.9635(5) 0.0369(3) 0.051(5) Uani 0.7 1 d G . P A 1
C46 C 0.1723(4) 1.0382(4) 0.0782(4) 0.042(2) Uani 0.7 1 d G . P A 1
C47 C 0.0679(7) 1.0868(6) 0.1618(6) 0.093(6) Uani 0.7 1 d G . P A 1
H47A H 0.0276 1.1256 0.1282 0.140 Uiso 0.7 1 calc R U P A 1
H47B H 0.1169 1.1178 0.1946 0.140 Uiso 0.7 1 calc R U P A 1
H47C H 0.0378 1.0568 0.1939 0.140 Uiso 0.7 1 calc R U P A 1
C48 C -0.0063(6) 0.8993(7) 0.1165(6) 0.091(5) Uani 0.7 1 d G . P A 1
H48A H -0.0580 0.8972 0.0724 0.136 Uiso 0.7 1 calc R U P A 1
H48B H -0.0192 0.9316 0.1578 0.136 Uiso 0.7 1 calc R U P A 1
H48C H 0.0105 0.8427 0.1347 0.136 Uiso 0.7 1 calc R U P A 1
C49 C 0.1064(8) 0.8150(6) 0.0113(6) 0.099(6) Uani 0.7 1 d G . P A 1
H49A H 0.1199 0.8150 -0.0381 0.148 Uiso 0.7 1 calc R U P A 1
H49B H 0.0460 0.7975 0.0039 0.148 Uiso 0.7 1 calc R U P A 1
H49C H 0.1452 0.7764 0.0465 0.148 Uiso 0.7 1 calc R U P A 1
C50 C 0.2503(7) 0.9504(8) -0.0084(6) 0.112(8) Uani 0.7 1 d G . P A 1
H50A H 0.2549 1.0012 -0.0369 0.169 Uiso 0.7 1 calc R U P A 1
H50B H 0.2319 0.9042 -0.0444 0.169 Uiso 0.7 1 calc R U P A 1
H50C H 0.3069 0.9376 0.0273 0.169 Uiso 0.7 1 calc R U P A 1
C51 C 0.2265(6) 1.1184(6) 0.0845(6) 0.102(7) Uani 0.7 1 d G . P A 1
H51A H 0.1974 1.1570 0.0437 0.154 Uiso 0.7 1 calc R U P A 1
H51B H 0.2843 1.1048 0.0793 0.154 Uiso 0.7 1 calc R U P A 1
H51C H 0.2324 1.1444 0.1346 0.154 Uiso 0.7 1 calc R U P A 1
C42A C 0.0763(9) 0.9879(11) 0.1060(8) 0.042(2) Uani 0.3 1 d G . P A 2
C43A C 0.1424(10) 1.0465(10) 0.0971(8) 0.041(3) Uani 0.3 1 d G . P A 2
C44A C 0.1927(9) 1.0063(10) 0.0513(8) 0.048(4) Uani 0.3 1 d G . P A 2
C45A C 0.1577(10) 0.9228(10) 0.0319(8) 0.051(5) Uani 0.3 1 d G . P A 2
C46A C 0.0858(10) 0.9115(10) 0.0657(9) 0.039(10) Uani 0.3 1 d G . P A 2
C47A C 0.0080(15) 1.0040(17) 0.1505(14) 0.093(6) Uani 0.3 1 d G . P A 2
H47D H -0.0077 1.0631 0.1470 0.140 Uiso 0.3 1 calc R U P A 2
H47E H 0.0325 0.9887 0.2045 0.140 Uiso 0.3 1 calc R U P A 2
H47F H -0.0439 0.9705 0.1282 0.140 Uiso 0.3 1 calc R U P A 2
C48A C 0.1567(16) 1.1358(14) 0.1304(13) 0.091(5) Uani 0.3 1 d G . P A 2
H48D H 0.1712 1.1730 0.0930 0.136 Uiso 0.3 1 calc R U P A 2
H48E H 0.2044 1.1355 0.1778 0.136 Uiso 0.3 1 calc R U P A 2
H48F H 0.1035 1.1553 0.1415 0.136 Uiso 0.3 1 calc R U P A 2
C49A C 0.2699(14) 1.0453(16) 0.0274(14) 0.099(6) Uani 0.3 1 d G . P A 2
H49D H 0.2536 1.1010 0.0063 0.148 Uiso 0.3 1 calc R U P A 2
H49E H 0.2843 1.0103 -0.0116 0.148 Uiso 0.3 1 calc R U P A 2
H49F H 0.3204 1.0494 0.0723 0.148 Uiso 0.3 1 calc R U P A 2
C50A C 0.1911(17) 0.8577(15) -0.0162(13) 0.112(8) Uani 0.3 1 d G . P A 2
H50D H 0.1517 0.8557 -0.0683 0.169 Uiso 0.3 1 calc R U P A 2
H50E H 0.1933 0.8028 0.0078 0.169 Uiso 0.3 1 calc R U P A 2
H50F H 0.2494 0.8733 -0.0186 0.169 Uiso 0.3 1 calc R U P A 2
C51A C 0.0293(15) 0.8322(14) 0.0599(14) 0.102(7) Uani 0.3 1 d G . P A 2
H51D H -0.0214 0.8364 0.0150 0.154 Uiso 0.3 1 calc R U P A 2
H51E H 0.0098 0.8267 0.1063 0.154 Uiso 0.3 1 calc R U P A 2
H51F H 0.0637 0.7833 0.0546 0.154 Uiso 0.3 1 calc R U P A 2

loop_
_atom_site_aniso_label
_atom_site_aniso_U_11
_atom_site_aniso_U_22
_atom_site_aniso_U_33
_atom_site_aniso_U_23
_atom_site_aniso_U_13
_atom_site_aniso_U_12
Pt1 0.02930(15) 0.03149(17) 0.02846(15) -0.00356(17) 0.00683(11) -0.00135(16)
Ru1 0.0351(4) 0.0386(4) 0.0306(4) 0.0009(3) 0.0051(3) 0.0094(3)
N1 0.028(3) 0.030(4) 0.036(3) 0.003(3) 0.006(3) 0.006(3)
N2 0.029(3) 0.034(4) 0.031(3) -0.001(3) 0.011(3) 0.009(3)
C1 0.038(5) 0.030(5) 0.043(5) 0.002(4) 0.010(4) -0.010(4)
C2 0.037(5) 0.045(6) 0.068(6) 0.001(5) 0.007(5) -0.004(4)
C3 0.054(6) 0.028(5) 0.054(6) -0.009(4) 0.003(5) -0.001(4)
C4 0.035(4) 0.033(5) 0.036(4) -0.004(4) -0.001(4) 0.004(4)
C5 0.029(4) 0.033(5) 0.030(4) -0.005(4) 0.001(3) -0.005(4)
C6 0.030(4) 0.035(5) 0.028(4) -0.002(4) 0.004(3) 0.009(4)
C7 0.040(5) 0.040(5) 0.025(4) -0.002(4) 0.007(4) 0.013(4)
C8 0.052(5) 0.050(6) 0.035(5) -0.001(4) 0.017(4) 0.018(5)
C9 0.040(5) 0.057(6) 0.041(5) 0.006(5) 0.026(4) 0.010(5)
C10 0.030(4) 0.049(5) 0.032(4) 0.008(4) 0.006(3) 0.008(4)
C11 0.050(5) 0.032(5) 0.040(5) -0.008(4) 0.002(4) 0.015(4)
C12 0.029(4) 0.033(5) 0.054(5) -0.005(5) 0.012(4) -0.006(4)
C13 0.040(5) 0.052(6) 0.042(5) -0.002(5) 0.009(4) 0.002(4)
C14 0.039(5) 0.064(7) 0.049(6) -0.005(5) 0.006(4) 0.013(5)
C15 0.035(5) 0.056(7) 0.071(7) -0.011(6) 0.016(5) 0.004(5)
C16 0.059(6) 0.056(7) 0.062(6) -0.009(5) 0.037(5) -0.017(5)
C17 0.039(5) 0.041(6) 0.052(5) 0.001(4) 0.011(4) -0.013(4)
C18 0.059(6) 0.085(8) 0.054(6) 0.010(6) 0.016(5) 0.031(6)
C19 0.058(7) 0.122(11) 0.096(9) -0.012(9) 0.033(6) 0.021(8)
C20 0.081(8) 0.066(7) 0.068(7) 0.019(6) 0.024(6) -0.002(6)
C21 0.032(4) 0.041(5) 0.042(5) 0.009(4) 0.018(4) 0.002(4)
C22 0.039(5) 0.050(6) 0.042(5) 0.005(5) 0.016(4) 0.006(4)
C23 0.055(6) 0.044(6) 0.062(6) 0.016(5) 0.026(5) 0.019(5)
C24 0.068(7) 0.036(6) 0.072(7) 0.008(5) 0.040(6) -0.002(5)
C25 0.045(6) 0.051(7) 0.075(7) 0.001(6) 0.026(5) -0.008(5)
C26 0.037(5) 0.045(6) 0.050(5) 0.005(5) 0.014(4) 0.004(4)
C27 0.046(5) 0.065(7) 0.053(6) 0.019(5) 0.007(5) 0.015(5)
C28 0.105(10) 0.051(8) 0.135(12) 0.003(8) 0.048(9) -0.007(7)
C29 0.043(6) 0.063(7) 0.077(7) 0.012(6) -0.002(5) 0.001(5)
C30 0.036(4) 0.030(5) 0.039(5) -0.006(4) 0.009(4) -0.010(4)
C31 0.037(5) 0.049(6) 0.044(5) 0.005(4) 0.013(4) 0.002(4)
C32 0.044(5) 0.041(6) 0.084(8) -0.012(6) 0.033(5) 0.001(5)
C33 0.066(7) 0.064(7) 0.060(7) -0.019(6) 0.035(6) -0.009(6)
C34 0.071(7) 0.081(8) 0.034(5) 0.000(6) 0.015(5) -0.013(7)
C35 0.044(5) 0.064(7) 0.035(5) -0.001(5) 0.011(4) 0.005(5)
C36 0.037(5) 0.042(6) 0.040(5) -0.011(4) 0.018(4) -0.013(4)
C37 0.063(7) 0.050(7) 0.066(7) -0.012(5) 0.019(5) -0.021(5)
C38 0.108(10) 0.041(7) 0.099(9) -0.015(6) 0.041(8) -0.021(7)
C39 0.088(9) 0.068(9) 0.086(9) -0.038(7) 0.036(7) -0.039(8)
C40 0.062(7) 0.091(10) 0.083(9) -0.023(8) 0.019(6) -0.022(7)
C41 0.051(6) 0.061(7) 0.064(7) -0.010(6) 0.020(5) -0.016(5)
C42 0.034(5) 0.051(6) 0.038(5) 0.011(5) 0.006(4) 0.017(5)
C43 0.040(7) 0.040(8) 0.034(7) 0.002(6) -0.002(6) 0.009(6)
C44 0.046(9) 0.060(10) 0.031(7) 0.006(7) 0.000(7) 0.013(7)
C45 0.050(8) 0.078(13) 0.027(5) 0.009(7) 0.013(6) 0.025(9)
C46 0.034(5) 0.051(6) 0.038(5) 0.011(5) 0.006(4) 0.017(5)
C47 0.097(13) 0.108(14) 0.074(10) 0.016(11) 0.023(10) 0.071(11)
C48 0.046(8) 0.115(14) 0.094(12) 0.031(11) -0.007(8) 0.001(9)
C49 0.124(14) 0.072(12) 0.069(10) -0.008(9) -0.026(10) 0.013(11)
C50 0.112(15) 0.19(2) 0.045(8) 0.036(13) 0.046(10) 0.076(14)
C51 0.099(13) 0.104(14) 0.074(11) 0.054(10) -0.025(9) -0.051(11)
C42A 0.034(5) 0.051(6) 0.038(5) 0.011(5) 0.006(4) 0.017(5)
C43A 0.040(7) 0.040(8) 0.034(7) 0.002(6) -0.002(6) 0.009(6)
C44A 0.046(9) 0.060(10) 0.031(7) 0.006(7) 0.000(7) 0.013(7)
C45A 0.050(8) 0.078(13) 0.027(5) 0.009(7) 0.013(6) 0.025(9)
C46A 0.04(2) 0.03(2) 0.04(2) 0.008(16) -0.005(17) -0.012(16)
C47A 0.097(13) 0.108(14) 0.074(10) 0.016(11) 0.023(10) 0.071(11)
C48A 0.046(8) 0.115(14) 0.094(12) 0.031(11) -0.007(8) 0.001(9)
C49A 0.124(14) 0.072(12) 0.069(10) -0.008(9) -0.026(10) 0.013(11)
C50A 0.112(15) 0.19(2) 0.045(8) 0.036(13) 0.046(10) 0.076(14)
C51A 0.099(13) 0.104(14) 0.074(11) 0.054(10) -0.025(9) -0.051(11)

loop_
_atom_type_symbol
_atom_type_description
_atom_type_scat_dispersion_real
_atom_type_scat_dispersion_imag
_atom_type_scat_source
C C 0.0033 0.0016 'International Tables Vol C Tables 4.2.6.8 and 6.1.1.4'
H H 0.0000 0.0000 'International Tables Vol C Tables 4.2.6.8 and 6.1.1.4'
N N 0.0061 0.0033 'International Tables Vol C Tables 4.2.6.8 and 6.1.1.4'
Ru Ru -1.2594 0.8363 'International Tables Vol C Tables 4.2.6.8 and 6.1.1.4'
Pt Pt -1.7033 8.3905 'International Tables Vol C Tables 4.2.6.8 and 6.1.1.4'

loop_
_geom_angle_atom_site_label_1
_geom_angle_atom_site_label_2
_geom_angle_atom_site_label_3
_geom_angle
C36 Pt1 C30 85.1(3)
C36 Pt1 N1 177.3(3)
C30 Pt1 N1 95.9(3)
C36 Pt1 N2 97.5(3)
C30 Pt1 N2 174.9(3)
N1 Pt1 N2 81.3(2)
C44 Ru1 C45 38.59(12)
C44 Ru1 C43 38.47(12)
C45 Ru1 C43 64.43(19)
C44 Ru1 C46 64.42(19)
C45 Ru1 C46 38.46(12)
C43 Ru1 C46 64.21(18)
C44 Ru1 C42 64.30(18)
C45 Ru1 C42 64.29(19)
C43 Ru1 C42 38.28(12)
C46 Ru1 C42 38.27(12)
C46A Ru1 C45A 38.4(3)
C46A Ru1 C42A 38.3(3)
C45A Ru1 C42A 64.1(4)
C44 Ru1 C11 167.7(3)
C45 Ru1 C11 153.2(3)
C43 Ru1 C11 132.5(3)
C46 Ru1 C11 122.6(3)
C46A Ru1 C11 149.9(5)
C42 Ru1 C11 114.0(3)
C45A Ru1 C11 171.5(5)
C42A Ru1 C11 121.4(4)
C46A Ru1 C44A 64.0(4)
C45A Ru1 C44A 38.2(3)
C42A Ru1 C44A 63.8(4)
C11 Ru1 C44A 136.1(5)
C46A Ru1 C43A 64.0(4)
C45A Ru1 C43A 63.8(4)
C42A Ru1 C43A 38.1(3)
C11 Ru1 C43A 115.7(4)
C44A Ru1 C43A 38.0(3)
C44 Ru1 C5 121.3(3)
C45 Ru1 C5 114.1(3)
C43 Ru1 C5 151.3(3)
C46 Ru1 C5 134.2(3)
C46A Ru1 C5 134.6(5)
C42 Ru1 C5 169.9(3)
C45A Ru1 C5 113.1(4)
C42A Ru1 C5 171.8(5)
C11 Ru1 C5 62.5(3)
C44A Ru1 C5 119.3(4)
C43A Ru1 C5 148.9(5)
C1 N1 C5 115.4(7)
C1 N1 Pt1 138.7(5)
C5 N1 Pt1 105.9(5)
C10 N2 C6 115.3(7)
C10 N2 Pt1 140.0(6)
C6 N2 Pt1 104.7(5)
N1 C1 C2 120.1(8)
N1 C1 C12 120.5(7)
C2 C1 C12 119.0(7)
C3 C2 C1 123.3(8)
C2 C3 C4 118.0(8)
C3 C4 C5 114.9(8)
C3 C4 C11 137.6(8)
C5 C4 C11 107.4(7)
C3 C4 Ru1 128.0(6)
C5 C4 Ru1 71.1(4)
C11 C4 Ru1 69.1(4)
N1 C5 C4 127.7(7)
N1 C5 C6 121.9(7)
C4 C5 C6 109.2(7)
N1 C5 Ru1 132.3(5)
C4 C5 Ru1 72.1(4)
C6 C5 Ru1 71.6(4)
N2 C6 C5 123.0(7)
N2 C6 C7 128.2(7)
C5 C6 C7 107.7(7)
N2 C6 Ru1 131.5(5)
C5 C6 Ru1 71.4(4)
C7 C6 Ru1 72.0(4)
C8 C7 C6 114.4(8)
C8 C7 C11 137.6(8)
C6 C7 C11 107.9(7)
C8 C7 Ru1 128.2(6)
C6 C7 Ru1 71.0(4)
C11 C7 Ru1 69.1(5)
C9 C8 C7 117.3(8)
C8 C9 C10 124.4(8)
N2 C10 C9 120.2(8)
N2 C10 C21 119.6(7)
C9 C10 C21 120.0(7)
C7 C11 C4 107.6(7)
C7 C11 Ru1 73.4(4)
C4 C11 Ru1 73.2(5)
C17 C12 C13 120.6(8)
C17 C12 C1 121.6(8)
C13 C12 C1 117.8(7)
C14 C13 C12 118.4(8)
C14 C13 C18 120.3(8)
C12 C13 C18 121.3(8)
C15 C14 C13 122.5(9)
C16 C15 C14 117.8(8)
C16 C15 C19 121.1(10)
C14 C15 C19 121.1(10)
C15 C16 C17 122.7(9)
C12 C17 C16 118.0(8)
C12 C17 C20 121.7(8)
C16 C17 C20 120.3(9)
C22 C21 C26 121.2(8)
C22 C21 C10 119.1(7)
C26 C21 C10 119.6(7)
C21 C22 C23 118.4(8)
C21 C22 C27 122.1(8)
C23 C22 C27 119.5(8)
C24 C23 C22 121.9(9)
C25 C24 C23 117.7(9)
C25 C24 C28 121.4(10)
C23 C24 C28 120.9(10)
C24 C25 C26 123.2(9)
C25 C26 C21 117.6(8)
C25 C26 C29 120.2(8)
C21 C26 C29 122.1(8)
C31 C30 C35 116.6(8)
C31 C30 Pt1 122.8(6)
C35 C30 Pt1 120.6(6)
C32 C31 C30 122.4(9)
C33 C32 C31 119.9(9)
C32 C33 C34 119.7(9)
C33 C34 C35 121.0(9)
C34 C35 C30 120.3(9)
C41 C36 C37 114.6(8)
C41 C36 Pt1 122.4(7)
C37 C36 Pt1 123.0(6)
C38 C37 C36 122.6(10)
C39 C38 C37 120.0(11)
C40 C39 C38 119.5(11)
C39 C40 C41 120.1(11)
C40 C41 C36 123.1(10)
C46 C42 C43 108.0
C46 C42 C47 126.0
C43 C42 C47 126.0
C46 C42 Ru1 70.6(2)
C43 C42 Ru1 70.5(2)
C47 C42 Ru1 124.5(2)
C44 C43 C42 108.0
C44 C43 C48 126.0
C42 C43 C48 126.0
C44 C43 Ru1 70.3(2)
C42 C43 Ru1 71.2(2)
C48 C43 Ru1 124.2(2)
C43 C44 C45 108.0
C43 C44 C49 126.0
C45 C44 C49 126.0
C43 C44 Ru1 71.3(2)
C45 C44 Ru1 70.7(2)
C49 C44 Ru1 123.7(2)
C46 C45 C44 108.0
C46 C45 C50 126.0
C44 C45 C50 126.0
C46 C45 Ru1 71.3(2)
C44 C45 Ru1 70.7(2)
C50 C45 Ru1 123.67(19)
C42 C46 C45 108.0
C42 C46 C51 126.0
C45 C46 C51 126.0
C42 C46 Ru1 71.16(19)
C45 C46 Ru1 70.3(2)
C51 C46 Ru1 124.2(2)
C46A C42A C43A 108.0
C46A C42A C47A 126.0
C43A C42A C47A 126.0
C46A C42A Ru1 70.4(5)
C43A C42A Ru1 71.5(5)
C47A C42A Ru1 123.7(4)
C42A C43A C44A 108.0
C42A C43A C48A 126.0
C44A C43A C48A 126.0
C42A C43A Ru1 70.4(5)
C44A C43A Ru1 70.9(5)
C48A C43A Ru1 124.3(5)
C45A C44A C43A 108.0
C45A C44A C49A 126.0
C43A C44A C49A 126.0
C45A C44A Ru1 70.3(5)
C43A C44A Ru1 71.1(5)
C49A C44A Ru1 124.2(5)
C46A C45A C44A 108.0
C46A C45A C50A 126.0
C44A C45A C50A 126.0
C46A C45A Ru1 70.5(5)
C44A C45A Ru1 71.5(5)
C50A C45A Ru1 123.6(4)
C42A C46A C45A 108.0
C42A C46A C51A 126.0
C45A C46A C51A 126.0
C42A C46A Ru1 71.3(5)
C45A C46A Ru1 71.1(5)
C51A C46A Ru1 123.3(5)

loop_
_geom_bond_atom_site_label_1
_geom_bond_atom_site_label_2
_geom_bond_distance
Pt1 C36 1.988(8)
Pt1 C30 2.009(8)
Pt1 N1 2.194(6)
Pt1 N2 2.244(6)
Ru1 C44 2.149(6)
Ru1 C45 2.150(6)
Ru1 C43 2.162(6)
Ru1 C46 2.163(6)
Ru1 C46A 2.170(14)
Ru1 C42 2.171(6)
Ru1 C45A 2.178(14)
Ru1 C42A 2.182(14)
Ru1 C11 2.192(8)
Ru1 C44A 2.194(14)
Ru1 C43A 2.196(14)
Ru1 C5 2.233(8)
N1 C1 1.326(9)
N1 C5 1.386(9)
N2 C10 1.329(9)
N2 C6 1.364(10)
C1 C2 1.438(12)
C1 C12 1.480(11)
C2 C3 1.371(12)
C3 C4 1.403(11)
C4 C5 1.413(10)
C4 C11 1.435(11)
C5 C6 1.415(10)
C6 C7 1.423(10)
C7 C8 1.423(11)
C7 C11 1.431(12)
C8 C9 1.349(12)
C9 C10 1.433(11)
C10 C21 1.497(12)
C12 C17 1.392(11)
C12 C13 1.402(11)
C13 C14 1.385(11)
C13 C18 1.503(12)
C14 C15 1.379(13)
C15 C16 1.368(13)
C15 C19 1.507(13)
C16 C17 1.400(12)
C17 C20 1.488(12)
C21 C22 1.384(11)
C21 C26 1.397(11)
C22 C23 1.390(12)
C22 C27 1.502(12)
C23 C24 1.385(13)
C24 C25 1.367(13)
C24 C28 1.514(14)
C25 C26 1.382(12)
C26 C29 1.503(11)
C30 C31 1.386(11)
C30 C35 1.394(11)
C31 C32 1.373(11)
C32 C33 1.358(13)
C33 C34 1.360(13)
C34 C35 1.391(12)
C36 C41 1.391(12)
C36 C37 1.391(12)
C37 C38 1.390(13)
C38 C39 1.365(16)
C39 C40 1.353(16)
C40 C41 1.383(14)
C42 C46 1.421(3)
C42 C43 1.421(3)
C42 C47 1.510(4)
C43 C44 1.421(3)
C43 C48 1.510(4)
C44 C45 1.421(3)
C44 C49 1.510(4)
C45 C46 1.421(3)
C45 C50 1.510(4)
C46 C51 1.510(4)
C42A C46A 1.429(8)
C42A C43A 1.429(9)
C42A C47A 1.519(9)
C43A C44A 1.429(8)
C43A C48A 1.519(9)
C44A C45A 1.429(8)
C44A C49A 1.519(9)
C45A C46A 1.429(8)
C45A C50A 1.519(9)
C46A C51A 1.519(9)
